data_4034275
loop_
_publ_author_name
'Achary, Raghavendra'
'Kim, Hyeong Rae'
'Lee, Hyeon-Kyu'

_publ_section_title
;
 Stereoselective Synthesis of Highly Functionalized 5- and 6-Membered
 Aminocyclitols Starting with a Readily Available 2-Azetidinone.
;
_journal_issue 7
_journal_name_full 'The Journal of organic chemistry'
_journal_page_first 4263
_journal_page_last 4272
_journal_paper_doi 10.1021/acs.joc.9b00239
_journal_volume 84
_journal_year 2019
_chemical_absolute_configuration ad
_chemical_formula_sum 'C20 H20 N2 O7 S'
_chemical_formula_weight 432.44
_space_group_IT_number 4
_space_group_name_Hall 'P 2yb'
_space_group_name_H-M_alt 'P 1 21 1'
_symmetry_cell_setting monoclinic
_symmetry_space_group_name_H-M 'P 1 21 1'
_atom_sites_solution_hydrogens geom
_atom_sites_solution_primary direct
_atom_sites_solution_secondary difmap
_audit_creation_method SHELXL-97
_cell_angle_alpha 90.00
_cell_angle_beta 93.5440(10)
_cell_angle_gamma 90.00
_cell_formula_units_Z 2
_cell_length_a 10.7001(2)
_cell_length_b 7.51250(10)
_cell_length_c 12.3736(2)
_cell_measurement_reflns_used 7583
_cell_measurement_temperature 296(1)
_cell_measurement_theta_max 28.19
_cell_measurement_theta_min 2.44
_cell_volume 992.74(3)
_computing_cell_refinement 'Bruker SAINT'
_computing_data_collection 'Bruker APEX2'
_computing_data_reduction 'Bruker SAINT'
_computing_molecular_graphics 'Bruker SHELXTL'
_computing_publication_material 'Bruker SHELXTL'
_computing_structure_refinement 'SHELXL-97 (Sheldrick, 2008)'
_computing_structure_solution 'SHELXS-97 (Sheldrick, 2008)'
_diffrn_ambient_temperature 296(1)
_diffrn_measured_fraction_theta_full 0.992
_diffrn_measured_fraction_theta_max 0.992
_diffrn_measurement_device_type 'Bruker APEX-II CCD'
_diffrn_measurement_method '\f and \w scans'
_diffrn_radiation_monochromator graphite
_diffrn_radiation_source 'fine-focus sealed tube'
_diffrn_radiation_type MoK\a
_diffrn_radiation_wavelength 0.71073
_diffrn_reflns_av_R_equivalents 0.0244
_diffrn_reflns_av_sigmaI/netI 0.0270
_diffrn_reflns_limit_h_max 14
_diffrn_reflns_limit_h_min -13
_diffrn_reflns_limit_k_max 9
_diffrn_reflns_limit_k_min -10
_diffrn_reflns_limit_l_max 16
_diffrn_reflns_limit_l_min -16
_diffrn_reflns_number 18076
_diffrn_reflns_theta_full 28.38
_diffrn_reflns_theta_max 28.38
_diffrn_reflns_theta_min 1.65
_exptl_absorpt_coefficient_mu 0.210
_exptl_absorpt_correction_T_max 0.9917
_exptl_absorpt_correction_T_min 0.9397
_exptl_absorpt_correction_type multi-scan
_exptl_absorpt_process_details 'Bruker SADABS'
_exptl_crystal_colour silver
_exptl_crystal_density_diffrn 1.447
_exptl_crystal_density_meas ?
_exptl_crystal_density_method 'not measured'
_exptl_crystal_description block
_exptl_crystal_F_000 452
_exptl_crystal_size_max 0.30
_exptl_crystal_size_mid 0.12
_exptl_crystal_size_min 0.04
_refine_diff_density_max 0.297
_refine_diff_density_min -0.230
_refine_diff_density_rms 0.045
_refine_ls_abs_structure_details 'Flack H D (1983), Acta Cryst. A39, 876-881'
_refine_ls_abs_structure_Flack -0.07(6)
_refine_ls_extinction_method none
_refine_ls_goodness_of_fit_ref 1.090
_refine_ls_hydrogen_treatment refxyz
_refine_ls_matrix_type full
_refine_ls_number_parameters 271
_refine_ls_number_reflns 4897
_refine_ls_number_restraints 2
_refine_ls_restrained_S_all 1.090
_refine_ls_R_factor_all 0.0400
_refine_ls_R_factor_gt 0.0368
_refine_ls_shift/su_max 0.000
_refine_ls_shift/su_mean 0.000
_refine_ls_structure_factor_coef Fsqd
_refine_ls_weighting_details 'calc w=1/[\s^2^(Fo^2^)+(0.0465P)^2^+0.1473P] where P=(Fo^2^+2Fc^2^)/3'
_refine_ls_weighting_scheme calc
_refine_ls_wR_factor_gt 0.0876
_refine_ls_wR_factor_ref 0.0890
_reflns_number_gt 4571
_reflns_number_total 4897
_reflns_threshold_expression >2sigma(I)
_cod_data_source_file jo9b00239_si_003.cif
_cod_data_source_block 20180907lt_0m
_cod_depositor_comments
;
The following automatic conversions were performed:

data item '_symmetry_cell_setting' value 'Monoclinic' was changed to
'monoclinic' in accordance with the
/home/data/users/saulius/crontab/automatic-downloads/current/ACS/lib/dictionaries/cif_core.dic
dictionary named 'cif_core.dic' version 2.4.2 last updated on
2011-04-26.

data item '_exptl_crystal_density_meas' value 'none' was changed to
'?' -- the value is perceived as not measured.

Automatic conversion script
Id: cif_fix_values 6909 2019-04-08 15:41:33Z antanas 
;
_cod_original_sg_symbol_H-M P2(1)
_cod_database_code 4034275

loop_
_symmetry_equiv_pos_as_xyz
'x, y, z'
'-x, y+1/2, -z'

loop_
_atom_site_label
_atom_site_type_symbol
_atom_site_fract_x
_atom_site_fract_y
_atom_site_fract_z
_atom_site_U_iso_or_equiv
_atom_site_adp_type
_atom_site_occupancy
_atom_site_symmetry_multiplicity
_atom_site_calc_flag
_atom_site_refinement_flags
S1 S 0.22766(4) 1.06263(6) 0.05161(3) 0.02630(11) Uani 1 1 d .
O1 O 0.20833(13) 0.96535(19) -0.04759(10) 0.0328(3) Uani 1 1 d .
O2 O 0.27210(13) 1.24308(18) 0.05110(10) 0.0322(3) Uani 1 1 d .
O3 O -0.36284(15) 1.1033(3) 0.18371(17) 0.0661(6) Uani 1 1 d .
O4 O -0.27089(17) 1.1647(3) 0.34038(17) 0.0661(5) Uani 1 1 d U
O5 O 0.46757(11) 0.45932(17) 0.33266(9) 0.0241(3) Uani 1 1 d .
O6 O 0.38749(11) 0.18178(17) 0.33270(10) 0.0287(3) Uani 1 1 d .
O7 O 0.19927(11) 0.64483(19) 0.25117(9) 0.0291(3) Uani 1 1 d .
N1 N -0.26883(17) 1.1277(3) 0.24454(18) 0.0469(5) Uani 1 1 d U
N2 N 0.32532(14) 0.9551(2) 0.13077(12) 0.0279(3) Uani 1 1 d .
H2B H 0.3704 1.0141 0.1783 0.033 Uiso 1 1 calc R
C1 C 0.08100(15) 1.0722(3) 0.11098(13) 0.0250(3) Uani 1 1 d .
C2 C -0.02536(18) 1.0023(2) 0.05601(15) 0.0299(4) Uani 1 1 d .
H2C H -0.0192 0.9430 -0.0094 0.036 Uiso 1 1 calc R
C3 C -0.14064(18) 1.0222(2) 0.10008(16) 0.0329(4) Uani 1 1 d .
H3A H -0.2130 0.9778 0.0643 0.040 Uiso 1 1 calc R
C4 C -0.14615(18) 1.1086(2) 0.19740(16) 0.0328(4) Uani 1 1 d .
C5 C -0.04124(19) 1.1779(3) 0.25404(17) 0.0358(4) Uani 1 1 d .
H5A H -0.0478 1.2351 0.3201 0.043 Uiso 1 1 calc R
C6 C 0.07322(18) 1.1593(3) 0.20949(15) 0.0328(4) Uani 1 1 d .
H6A H 0.1451 1.2051 0.2454 0.039 Uiso 1 1 calc R
C7 C 0.34150(16) 0.7624(2) 0.12616(13) 0.0252(4) Uani 1 1 d .
H7A H 0.2787 0.7135 0.0732 0.030 Uiso 1 1 calc R
C8 C 0.47035(19) 0.7022(3) 0.09622(16) 0.0395(5) Uani 1 1 d .
H8 H 0.5202 0.7620 0.0491 0.047 Uiso 1 1 calc R
C9 C 0.50185(18) 0.5496(3) 0.14788(13) 0.0326(4) Uani 1 1 d .
H9 H 0.5730 0.4830 0.1362 0.039 Uiso 1 1 calc R
C10 C 0.40620(17) 0.5013(2) 0.22720(13) 0.0251(4) Uani 1 1 d .
H10A H 0.3542 0.4016 0.2001 0.030 Uiso 1 1 calc R
C11 C 0.32762(15) 0.6709(2) 0.23492(12) 0.0220(3) Uani 1 1 d .
H11A H 0.3647 0.7464 0.2930 0.026 Uiso 1 1 calc R
C12 C 0.44972(15) 0.2985(2) 0.37565(14) 0.0227(3) Uani 1 1 d .
C13 C 0.51482(19) 0.2889(3) 0.48676(15) 0.0304(4) Uani 1 1 d .
H13A H 0.5019 0.1734 0.5173 0.046 Uiso 1 1 calc R
H13B H 0.4813 0.3783 0.5322 0.046 Uiso 1 1 calc R
H13C H 0.6029 0.3089 0.4816 0.046 Uiso 1 1 calc R
C14 C 0.17585(15) 0.5922(3) 0.35826(13) 0.0260(4) Uani 1 1 d .
H14A H 0.2194 0.6712 0.4098 0.031 Uiso 1 1 calc R
H14B H 0.2068 0.4723 0.3715 0.031 Uiso 1 1 calc R
C15 C 0.03717(15) 0.5986(2) 0.37302(14) 0.0257(4) Uani 1 1 d .
C16 C -0.00669(17) 0.5407(3) 0.47064(14) 0.0304(4) Uani 1 1 d .
H16A H 0.0493 0.4978 0.5250 0.037 Uiso 1 1 calc R
C17 C -0.13385(18) 0.5467(3) 0.48713(17) 0.0391(5) Uani 1 1 d .
H17A H -0.1629 0.5092 0.5527 0.047 Uiso 1 1 calc R
C18 C -0.21675(18) 0.6084(3) 0.4062(2) 0.0413(5) Uani 1 1 d .
H18A H -0.3019 0.6127 0.4173 0.050 Uiso 1 1 calc R
C19 C -0.17449(18) 0.6640(3) 0.30860(19) 0.0391(5) Uani 1 1 d .
H19A H -0.2313 0.7031 0.2538 0.047 Uiso 1 1 calc R
C20 C -0.04729(17) 0.6615(3) 0.29205(16) 0.0315(4) Uani 1 1 d .
H20A H -0.0187 0.7019 0.2269 0.038 Uiso 1 1 calc R

loop_
_atom_site_aniso_label
_atom_site_aniso_U_11
_atom_site_aniso_U_22
_atom_site_aniso_U_33
_atom_site_aniso_U_23
_atom_site_aniso_U_13
_atom_site_aniso_U_12
S1 0.0323(2) 0.0245(2) 0.02120(18) 0.00455(18) -0.00591(14) -0.00261(19)
O1 0.0414(7) 0.0351(8) 0.0213(6) 0.0018(5) -0.0023(5) 0.0005(6)
O2 0.0422(8) 0.0259(7) 0.0276(6) 0.0074(5) -0.0052(5) -0.0062(6)
O3 0.0316(8) 0.0733(15) 0.0918(13) -0.0134(11) -0.0092(8) 0.0052(8)
O4 0.0512(10) 0.0753(13) 0.0732(12) -0.0370(11) 0.0147(9) -0.0008(10)
O5 0.0289(6) 0.0219(6) 0.0207(5) 0.0019(5) -0.0052(4) -0.0010(5)
O6 0.0314(7) 0.0236(7) 0.0305(6) 0.0012(5) -0.0031(5) -0.0045(5)
O7 0.0215(6) 0.0427(8) 0.0228(6) 0.0054(6) -0.0012(4) -0.0037(5)
N1 0.0340(9) 0.0353(10) 0.0711(13) -0.0134(9) 0.0010(9) 0.0038(7)
N2 0.0313(8) 0.0246(8) 0.0263(7) 0.0037(6) -0.0092(6) -0.0030(6)
C1 0.0277(8) 0.0200(8) 0.0261(7) 0.0034(8) -0.0078(6) -0.0017(8)
C2 0.0361(10) 0.0222(9) 0.0294(8) -0.0036(7) -0.0129(7) 0.0013(7)
C3 0.0292(9) 0.0233(10) 0.0441(10) -0.0041(8) -0.0157(8) 0.0010(7)
C4 0.0296(9) 0.0240(10) 0.0438(10) -0.0034(8) -0.0052(8) 0.0016(7)
C5 0.0409(11) 0.0298(10) 0.0362(10) -0.0074(9) -0.0012(8) -0.0067(9)
C6 0.0347(10) 0.0324(10) 0.0303(9) -0.0039(8) -0.0053(7) -0.0086(8)
C7 0.0290(9) 0.0254(9) 0.0211(8) 0.0041(7) -0.0006(6) 0.0011(7)
C8 0.0354(10) 0.0504(13) 0.0341(10) 0.0135(9) 0.0123(8) 0.0075(9)
C9 0.0383(10) 0.0345(11) 0.0259(8) -0.0006(8) 0.0085(7) 0.0103(9)
C10 0.0335(9) 0.0226(9) 0.0184(7) 0.0006(6) -0.0044(6) -0.0009(7)
C11 0.0223(8) 0.0248(9) 0.0185(7) 0.0009(7) -0.0016(6) -0.0011(7)
C12 0.0190(7) 0.0238(9) 0.0252(8) 0.0015(6) 0.0012(6) 0.0022(6)
C13 0.0358(10) 0.0261(10) 0.0281(9) 0.0059(7) -0.0075(7) -0.0049(8)
C14 0.0226(8) 0.0321(10) 0.0234(7) 0.0023(7) 0.0014(6) -0.0003(7)
C15 0.0227(8) 0.0230(10) 0.0314(8) -0.0037(7) 0.0025(6) -0.0020(7)
C16 0.0306(9) 0.0281(10) 0.0328(9) -0.0020(8) 0.0036(7) -0.0034(8)
C17 0.0348(10) 0.0366(12) 0.0476(11) -0.0003(11) 0.0151(8) -0.0070(9)
C18 0.0241(9) 0.0346(12) 0.0663(14) -0.0050(9) 0.0115(9) -0.0026(8)
C19 0.0255(9) 0.0325(11) 0.0584(13) -0.0008(10) -0.0042(8) 0.0010(8)
C20 0.0285(9) 0.0281(10) 0.0378(9) 0.0002(8) 0.0017(7) 0.0023(8)

loop_
_atom_type_symbol
_atom_type_description
_atom_type_scat_dispersion_real
_atom_type_scat_dispersion_imag
_atom_type_scat_source
C C 0.0033 0.0016 'International Tables Vol C Tables 4.2.6.8 and 6.1.1.4'
H H 0.0000 0.0000 'International Tables Vol C Tables 4.2.6.8 and 6.1.1.4'
N N 0.0061 0.0033 'International Tables Vol C Tables 4.2.6.8 and 6.1.1.4'
O O 0.0106 0.0060 'International Tables Vol C Tables 4.2.6.8 and 6.1.1.4'
S S 0.1246 0.1234 'International Tables Vol C Tables 4.2.6.8 and 6.1.1.4'

loop_
_geom_angle_atom_site_label_1
_geom_angle_atom_site_label_2
_geom_angle_atom_site_label_3
_geom_angle
O1 S1 O2 120.52(8)
O1 S1 N2 108.68(9)
O2 S1 N2 105.92(8)
O1 S1 C1 106.91(8)
O2 S1 C1 105.36(9)
N2 S1 C1 109.07(8)
C12 O5 C10 118.90(13)
C11 O7 C14 113.60(12)
O4 N1 O3 124.4(2)
O4 N1 C4 118.45(18)
O3 N1 C4 117.17(19)
C7 N2 S1 123.33(12)
C7 N2 H2B 118.3
S1 N2 H2B 118.3
C6 C1 C2 120.97(16)
C6 C1 S1 118.97(13)
C2 C1 S1 119.96(13)
C3 C2 C1 119.15(16)
C3 C2 H2C 120.4
C1 C2 H2C 120.4
C4 C3 C2 118.91(16)
C4 C3 H3A 120.5
C2 C3 H3A 120.5
C3 C4 C5 122.91(18)
C3 C4 N1 118.70(17)
C5 C4 N1 118.39(18)
C6 C5 C4 118.06(18)
C6 C5 H5A 121.0
C4 C5 H5A 121.0
C5 C6 C1 120.01(17)
C5 C6 H6A 120.0
C1 C6 H6A 120.0
N2 C7 C8 114.63(16)
N2 C7 C11 113.21(15)
C8 C7 C11 102.72(14)
N2 C7 H7A 108.7
C8 C7 H7A 108.7
C11 C7 H7A 108.7
C9 C8 C7 110.03(16)
C9 C8 H8 125.0
C7 C8 H8 125.0
C8 C9 C10 110.77(16)
C8 C9 H9 124.6
C10 C9 H9 124.6
O5 C10 C9 110.41(14)
O5 C10 C11 110.03(13)
C9 C10 C11 103.78(15)
O5 C10 H10A 110.8
C9 C10 H10A 110.8
C11 C10 H10A 110.8
O7 C11 C7 109.63(13)
O7 C11 C10 115.81(15)
C7 C11 C10 103.64(13)
O7 C11 H11A 109.2
C7 C11 H11A 109.2
C10 C11 H11A 109.2
O6 C12 O5 124.76(15)
O6 C12 C13 125.51(16)
O5 C12 C13 109.68(15)
C12 C13 H13A 109.5
C12 C13 H13B 109.5
H13A C13 H13B 109.5
C12 C13 H13C 109.5
H13A C13 H13C 109.5
H13B C13 H13C 109.5
O7 C14 C15 109.64(13)
O7 C14 H14A 109.7
C15 C14 H14A 109.7
O7 C14 H14B 109.7
C15 C14 H14B 109.7
H14A C14 H14B 108.2
C20 C15 C16 119.51(17)
C20 C15 C14 121.65(16)
C16 C15 C14 118.83(16)
C17 C16 C15 120.19(18)
C17 C16 H16A 119.9
C15 C16 H16A 119.9
C18 C17 C16 119.81(18)
C18 C17 H17A 120.1
C16 C17 H17A 120.1
C17 C18 C19 120.48(18)
C17 C18 H18A 119.8
C19 C18 H18A 119.8
C18 C19 C20 120.1(2)
C18 C19 H19A 119.9
C20 C19 H19A 119.9
C19 C20 C15 119.84(19)
C19 C20 H20A 120.1
C15 C20 H20A 120.1

loop_
_geom_bond_atom_site_label_1
_geom_bond_atom_site_label_2
_geom_bond_distance
S1 O1 1.4325(13)
S1 O2 1.4367(14)
S1 N2 1.6053(15)
S1 C1 1.7749(17)
O3 N1 1.232(2)
O4 N1 1.220(3)
O5 C12 1.339(2)
O5 C10 1.4587(19)
O6 C12 1.204(2)
O7 C11 1.414(2)
O7 C14 1.4200(19)
N1 C4 1.476(3)
N2 C7 1.460(2)
N2 H2B 0.8600
C1 C6 1.390(2)
C1 C2 1.392(2)
C2 C3 1.387(3)
C2 H2C 0.9300
C3 C4 1.372(3)
C3 H3A 0.9300
C4 C5 1.387(3)
C5 C6 1.381(3)
C5 H5A 0.9300
C6 H6A 0.9300
C7 C8 1.519(3)
C7 C11 1.527(2)
C7 H7A 0.9800
C8 C9 1.345(3)
C8 H8 0.9300
C9 C10 1.505(2)
C9 H9 0.9300
C10 C11 1.532(2)
C10 H10A 0.9800
C11 H11A 0.9800
C12 C13 1.504(2)
C13 H13A 0.9600
C13 H13B 0.9600
C13 H13C 0.9600
C14 C15 1.507(2)
C14 H14A 0.9700
C14 H14B 0.9700
C15 C20 1.390(3)
C15 C16 1.392(2)
C16 C17 1.389(3)
C16 H16A 0.9300
C17 C18 1.377(3)
C17 H17A 0.9300
C18 C19 1.380(3)
C18 H18A 0.9300
C19 C20 1.389(3)
C19 H19A 0.9300
C20 H20A 0.9300

loop_
_geom_hbond_atom_site_label_D
_geom_hbond_atom_site_label_H
_geom_hbond_atom_site_label_A
_geom_hbond_distance_DH
_geom_hbond_distance_HA
_geom_hbond_distance_DA
_geom_hbond_angle_DHA
_geom_hbond_site_symmetry_A
N2 H2B O6 0.86 2.29 3.0625(19) 150.2 1_565

loop_
_geom_torsion_atom_site_label_1
_geom_torsion_atom_site_label_2
_geom_torsion_atom_site_label_3
_geom_torsion_atom_site_label_4
_geom_torsion
O1 S1 N2 C7 -27.16(17)
O2 S1 N2 C7 -157.99(14)
C1 S1 N2 C7 89.05(15)
O1 S1 C1 C6 179.63(15)
O2 S1 C1 C6 -51.03(17)
N2 S1 C1 C6 62.29(18)
O1 S1 C1 C2 -4.07(17)
O2 S1 C1 C2 125.27(15)
N2 S1 C1 C2 -121.41(15)
C6 C1 C2 C3 0.8(3)
S1 C1 C2 C3 -175.45(15)
C1 C2 C3 C4 -0.8(3)
C2 C3 C4 C5 0.2(3)
C2 C3 C4 N1 -179.32(17)
O4 N1 C4 C3 162.8(2)
O3 N1 C4 C3 -16.7(3)
O4 N1 C4 C5 -16.8(3)
O3 N1 C4 C5 163.8(2)
C3 C4 C5 C6 0.4(3)
N1 C4 C5 C6 179.92(19)
C4 C5 C6 C1 -0.4(3)
C2 C1 C6 C5 -0.2(3)
S1 C1 C6 C5 176.09(16)
S1 N2 C7 C8 116.48(16)
S1 N2 C7 C11 -126.13(14)
N2 C7 C8 C9 146.33(18)
C11 C7 C8 C9 23.1(2)
C7 C8 C9 C10 -6.5(2)
C12 O5 C10 C9 -121.39(17)
C12 O5 C10 C11 124.65(15)
C8 C9 C10 O5 -130.71(18)
C8 C9 C10 C11 -12.8(2)
C14 O7 C11 C7 -168.58(15)
C14 O7 C11 C10 74.64(18)
N2 C7 C11 O7 82.08(18)
C8 C7 C11 O7 -153.75(15)
N2 C7 C11 C10 -153.71(14)
C8 C7 C11 C10 -29.54(18)
O5 C10 C11 O7 -95.51(16)
C9 C10 C11 O7 146.35(14)
O5 C10 C11 C7 144.39(14)
C9 C10 C11 C7 26.26(17)
C10 O5 C12 O6 1.4(2)
C10 O5 C12 C13 -176.47(15)
C11 O7 C14 C15 170.27(15)
O7 C14 C15 C20 -4.4(2)
O7 C14 C15 C16 175.91(16)
C20 C15 C16 C17 -0.4(3)
C14 C15 C16 C17 179.31(18)
C15 C16 C17 C18 0.7(3)
C16 C17 C18 C19 0.1(3)
C17 C18 C19 C20 -1.3(3)
C18 C19 C20 C15 1.7(3)
C16 C15 C20 C19 -0.8(3)
C14 C15 C20 C19 179.52(18)
